data_7018710
loop_
_publ_author_name
'Su, Shengqun'
'Wang, Song'
'Song, Xuezhi'
'Song, Shuyan'
'Qin, Chao'
'Zhu, Min'
'Hao, Zhaomin'
'Zhao, Shuna'
'Zhang, Hongjie'

_publ_section_title
;
 Syntheses, structures, photoluminescence, and magnetic properties of
 (3,6)- and 4-connected lanthanide metal-organic frameworks with a
 semirigid tricarboxylate ligand.
;
_journal_issue 16
_journal_name_full 'Dalton transactions (Cambridge, England : 2003)'
_journal_page_first 4772
_journal_page_last 4779
_journal_paper_doi 10.1039/c2dt12346k
_journal_volume 41
_journal_year 2012
_chemical_formula_moiety 'C21 H20.50 Ce N3 O11.25'
_chemical_formula_sum 'C21 H20.5 Ce N3 O11.25'
_chemical_formula_weight 635.02
_chemical_melting_point ?
_chemical_name_systematic
;
?
;
_space_group_IT_number 15
_symmetry_cell_setting monoclinic
_symmetry_space_group_name_Hall '-C 2yc'
_symmetry_space_group_name_H-M 'C 1 2/c 1'
_atom_sites_solution_hydrogens geom
_atom_sites_solution_primary direct
_atom_sites_solution_secondary difmap
_audit_creation_method SHELXL-97
_cell_angle_alpha 90.00
_cell_angle_beta 123.982(3)
_cell_angle_gamma 90.00
_cell_formula_units_Z 8
_cell_length_a 23.659(7)
_cell_length_b 15.770(4)
_cell_length_c 16.214(9)
_cell_measurement_reflns_used 4999
_cell_measurement_temperature 185(2)
_cell_measurement_theta_max 26.16
_cell_measurement_theta_min 1.66
_cell_volume 5016(3)
_computing_cell_refinement 'Bruker SMART'
_computing_data_collection 'Bruker SMART'
_computing_data_reduction 'Bruker SAINT'
_computing_molecular_graphics SHELXP-97
_computing_publication_material SHELXTL
_computing_structure_refinement 'SHELXL-97 (Sheldrick, 1997)'
_computing_structure_solution 'SHELXS-97 (Sheldrick, 1990)'
_diffrn_ambient_temperature 185(2)
_diffrn_detector_area_resol_mean 9.00cm
_diffrn_measured_fraction_theta_full 0.996
_diffrn_measured_fraction_theta_max 0.996
_diffrn_measurement_device_type 'CCD area detector'
_diffrn_measurement_method 'phi and omega scans'
_diffrn_radiation_monochromator graphite
_diffrn_radiation_source 'fine-focus sealed tube'
_diffrn_radiation_type MoK\a
_diffrn_radiation_wavelength 0.71073
_diffrn_reflns_av_R_equivalents 0.0387
_diffrn_reflns_av_sigmaI/netI 0.0471
_diffrn_reflns_limit_h_max 29
_diffrn_reflns_limit_h_min -16
_diffrn_reflns_limit_k_max 19
_diffrn_reflns_limit_k_min -19
_diffrn_reflns_limit_l_max 17
_diffrn_reflns_limit_l_min -20
_diffrn_reflns_number 13671
_diffrn_reflns_theta_full 26.16
_diffrn_reflns_theta_max 26.16
_diffrn_reflns_theta_min 1.66
_diffrn_standards_decay_% none
_diffrn_standards_interval_count none
_diffrn_standards_interval_time none
_diffrn_standards_number none
_exptl_absorpt_coefficient_mu 1.878
_exptl_absorpt_correction_T_max 0.7789
_exptl_absorpt_correction_T_min 0.6719
_exptl_absorpt_correction_type empirical
_exptl_absorpt_process_details SADABS
_exptl_crystal_colour 'light yellow'
_exptl_crystal_density_diffrn 1.682
_exptl_crystal_density_method 'not measured'
_exptl_crystal_description rod
_exptl_crystal_F_000 2524
_exptl_crystal_size_max 0.23
_exptl_crystal_size_mid 0.20
_exptl_crystal_size_min 0.14
_refine_diff_density_max 2.850
_refine_diff_density_min -2.526
_refine_diff_density_rms 0.156
_refine_ls_extinction_method none
_refine_ls_goodness_of_fit_ref 1.071
_refine_ls_hydrogen_treatment constr
_refine_ls_matrix_type full
_refine_ls_number_parameters 286
_refine_ls_number_reflns 4999
_refine_ls_number_restraints 6
_refine_ls_restrained_S_all 1.070
_refine_ls_R_factor_all 0.0530
_refine_ls_R_factor_gt 0.0450
_refine_ls_shift/su_max 0.001
_refine_ls_shift/su_mean 0.000
_refine_ls_structure_factor_coef Fsqd
_refine_ls_weighting_details 'calc w=1/[\s^2^(Fo^2^)+(0.0603P)^2^+37.5715P] where P=(Fo^2^+2Fc^2^)/3'
_refine_ls_weighting_scheme calc
_refine_ls_wR_factor_gt 0.1171
_refine_ls_wR_factor_ref 0.1226
_reflns_number_gt 4236
_reflns_number_total 4999
_reflns_threshold_expression >2sigma(I)
_cod_data_source_file c2dt12346k.txt
_cod_data_source_block 2
_cod_depositor_comments
;
The following automatic conversions were performed:

'_chemical_melting_point' value 'not measured' was changed to '?' -
the value is undefined or not given.

'_symmetry_cell_setting' value
'Monoclinic' changed to 'monoclinic' according to
/home/saulius/struct/CIF-dictionaries/cif_core.dic dictionary named
'cif_core.dic' version 2.4.1 from 2010-06-29.

Automatic conversion script
Id: cif_fix_values 1715 2011-07-08 13:25:40Z adriana 
;
_cod_original_cell_volume 5017(3)
_cod_original_sg_symbol_H-M C2/c
_cod_original_formula_sum 'C21 H20.50 Ce N3 O11.25'
_cod_database_code 7018710

loop_
_symmetry_equiv_pos_as_xyz
'x, y, z'
'-x, y, -z+1/2'
'x+1/2, y+1/2, z'
'-x+1/2, y+1/2, -z+1/2'
'-x, -y, -z'
'x, -y, z-1/2'
'-x+1/2, -y+1/2, -z'
'x+1/2, -y+1/2, z-1/2'

loop_
_atom_site_label
_atom_site_type_symbol
_atom_site_fract_x
_atom_site_fract_y
_atom_site_fract_z
_atom_site_U_iso_or_equiv
_atom_site_adp_type
_atom_site_occupancy
_atom_site_symmetry_multiplicity
_atom_site_calc_flag
_atom_site_refinement_flags
Ce1 Ce 0.189165(13) 0.830063(17) 0.378502(19) 0.01449(11) Uani 1 1 d .
C1 C 0.4025(3) 0.7790(3) 0.4698(4) 0.0185(10) Uani 1 1 d .
C2 C 0.4548(3) 0.7424(3) 0.5588(4) 0.0197(11) Uani 1 1 d .
H2A H 0.4455 0.7196 0.6043 0.024 Uiso 1 1 calc R
C3 C 0.5212(3) 0.7393(3) 0.5806(4) 0.0186(10) Uani 1 1 d .
C4 C 0.5346(3) 0.7731(3) 0.5140(4) 0.0179(10) Uani 1 1 d .
H4A H 0.5792 0.7701 0.5277 0.022 Uiso 1 1 calc R
C5 C 0.4825(3) 0.8109(3) 0.4280(4) 0.0227(11) Uani 1 1 d .
C6 C 0.4169(3) 0.8142(4) 0.4050(4) 0.0226(11) Uani 1 1 d .
H6A H 0.3818 0.8405 0.3451 0.027 Uiso 1 1 calc R
C7 C 0.4562(3) 0.9060(4) 0.3005(4) 0.0242(12) Uani 1 1 d .
C8 C 0.4026(3) 0.8893(3) 0.2036(4) 0.0222(11) Uani 1 1 d .
C9 C 0.3613(3) 0.9545(3) 0.1427(4) 0.0223(11) Uani 1 1 d .
H9A H 0.3250 0.9427 0.0760 0.027 Uiso 1 1 calc R
C10 C 0.3723(3) 1.0365(3) 0.1780(4) 0.0212(11) Uani 1 1 d .
C11 C 0.4268(3) 1.0531(4) 0.2742(4) 0.0292(13) Uani 1 1 d .
H11A H 0.4352 1.1096 0.2988 0.035 Uiso 1 1 calc R
C12 C 0.4686(3) 0.9889(4) 0.3343(4) 0.0288(13) Uani 1 1 d .
H12A H 0.5065 1.0014 0.3997 0.035 Uiso 1 1 calc R
C13 C 0.3305(3) 0.7810(3) 0.4395(4) 0.0194(11) Uani 1 1 d .
C14 C 0.5779(3) 0.7012(3) 0.6765(4) 0.0190(10) Uani 1 1 d .
C15 C 0.3239(3) 1.1068(3) 0.1137(4) 0.0224(11) Uani 1 1 d .
C16 C 0.2178(5) 1.0332(6) 0.3304(7) 0.0698(11) Uani 1 1 d .
H16 H 0.2394 1.0442 0.3994 0.084 Uiso 1 1 calc R
C17 C 0.2583(5) 1.1723(5) 0.3216(7) 0.0698(11) Uani 1 1 d .
H17A H 0.2822 1.1735 0.3941 0.105 Uiso 1 1 calc R
H17B H 0.2226 1.2158 0.2921 0.105 Uiso 1 1 calc R
H17C H 0.2908 1.1835 0.3035 0.105 Uiso 1 1 calc R
C18 C 0.1894(5) 1.0844(6) 0.1781(6) 0.0698(11) Uani 1 1 d .
H18A H 0.1690 1.0279 0.1567 0.105 Uiso 1 1 calc R
H18B H 0.2199 1.0943 0.1560 0.105 Uiso 1 1 calc R
H18C H 0.1534 1.1274 0.1489 0.105 Uiso 1 1 calc R
C19 C 0.0715(4) 0.9580(4) 0.3893(6) 0.0460(7) Uani 1 1 d .
H19A H 0.0338 0.9237 0.3433 0.055 Uiso 1 1 calc R
C20 C 0.1130(4) 1.0890(4) 0.4790(6) 0.0460(7) Uani 1 1 d .
H20A H 0.1570 1.0623 0.5028 0.069 Uiso 1 1 calc R
H20B H 0.1104 1.1024 0.5358 0.069 Uiso 1 1 calc R
H20C H 0.1086 1.1413 0.4432 0.069 Uiso 1 1 calc R
C21 C -0.0110(4) 1.0600(5) 0.3714(6) 0.0460(7) Uani 1 1 d .
H21A H -0.0429 1.0154 0.3288 0.069 Uiso 1 1 calc R
H21B H -0.0201 1.1115 0.3319 0.069 Uiso 1 1 calc R
H21C H -0.0169 1.0722 0.4254 0.069 Uiso 1 1 calc R
N1 N 0.3865(3) 0.8036(3) 0.1615(4) 0.0335(12) Uani 1 1 d .
N2 N 0.2277(4) 1.0897(5) 0.2847(5) 0.0698(11) Uani 1 1 d .
N3 N 0.0588(3) 1.0318(4) 0.4133(5) 0.0460(7) Uani 1 1 d .
O1 O 0.2882(2) 0.8227(3) 0.3634(3) 0.0296(9) Uani 1 1 d .
O2 O 0.31293(19) 0.7415(2) 0.4894(3) 0.0226(8) Uani 1 1 d .
O3 O 0.5657(2) 0.6747(2) 0.7386(3) 0.0260(9) Uani 1 1 d .
O4 O 0.63615(18) 0.6977(3) 0.6929(3) 0.0226(8) Uani 1 1 d .
O5 O 0.4105(3) 0.7431(3) 0.2173(4) 0.0611(16) Uani 1 1 d .
O6 O 0.3495(3) 0.7968(3) 0.0711(4) 0.0502(13) Uani 1 1 d .
O7 O 0.2798(2) 1.0895(2) 0.0252(3) 0.0268(9) Uani 1 1 d .
O8 O 0.3323(2) 1.1767(2) 0.1557(3) 0.0307(10) Uani 1 1 d .
O9 O 0.5000(2) 0.8438(3) 0.3656(3) 0.0309(10) Uani 1 1 d .
O10 O 0.1866(3) 0.9689(4) 0.3032(4) 0.0698(11) Uani 1 1 d .
O11 O 0.1289(3) 0.9307(3) 0.4224(4) 0.0460(7) Uani 1 1 d .
O1W O 0.249(3) 1.347(3) 0.340(4) 0.155(17) Uani 0.25 1 d PU

loop_
_atom_site_aniso_label
_atom_site_aniso_U_11
_atom_site_aniso_U_22
_atom_site_aniso_U_33
_atom_site_aniso_U_23
_atom_site_aniso_U_13
_atom_site_aniso_U_12
Ce1 0.01170(17) 0.01603(17) 0.01252(17) -0.00037(10) 0.00478(13) -0.00112(10)
C1 0.016(3) 0.022(3) 0.018(2) 0.001(2) 0.010(2) 0.000(2)
C2 0.019(3) 0.023(3) 0.018(2) 0.004(2) 0.010(2) -0.002(2)
C3 0.022(3) 0.017(2) 0.018(2) 0.002(2) 0.012(2) 0.002(2)
C4 0.016(3) 0.020(3) 0.019(3) 0.002(2) 0.011(2) 0.000(2)
C5 0.022(3) 0.024(3) 0.025(3) 0.010(2) 0.016(3) 0.006(2)
C6 0.018(3) 0.032(3) 0.017(3) 0.008(2) 0.009(2) 0.005(2)
C7 0.022(3) 0.029(3) 0.027(3) 0.014(2) 0.017(3) 0.013(2)
C8 0.021(3) 0.022(3) 0.028(3) 0.005(2) 0.017(2) 0.005(2)
C9 0.022(3) 0.023(3) 0.018(3) 0.004(2) 0.009(2) 0.001(2)
C10 0.022(3) 0.022(3) 0.019(3) 0.003(2) 0.011(2) 0.004(2)
C11 0.034(3) 0.024(3) 0.026(3) 0.004(2) 0.015(3) 0.003(2)
C12 0.027(3) 0.035(3) 0.019(3) 0.008(2) 0.010(3) 0.006(3)
C13 0.016(3) 0.026(3) 0.016(2) 0.001(2) 0.009(2) 0.001(2)
C14 0.018(3) 0.021(3) 0.017(2) -0.002(2) 0.009(2) -0.002(2)
C15 0.022(3) 0.024(3) 0.021(3) 0.007(2) 0.012(2) 0.005(2)
C16 0.083(3) 0.058(2) 0.0506(19) 0.0072(16) 0.0266(19) -0.0326(18)
C17 0.083(3) 0.058(2) 0.0506(19) 0.0072(16) 0.0266(19) -0.0326(18)
C18 0.083(3) 0.058(2) 0.0506(19) 0.0072(16) 0.0266(19) -0.0326(18)
C19 0.0462(17) 0.0368(15) 0.0549(17) -0.0064(13) 0.0282(16) 0.0100(12)
C20 0.0462(17) 0.0368(15) 0.0549(17) -0.0064(13) 0.0282(16) 0.0100(12)
C21 0.0462(17) 0.0368(15) 0.0549(17) -0.0064(13) 0.0282(16) 0.0100(12)
N1 0.042(3) 0.023(3) 0.041(3) 0.008(2) 0.027(3) 0.008(2)
N2 0.083(3) 0.058(2) 0.0506(19) 0.0072(16) 0.0266(19) -0.0326(18)
N3 0.0462(17) 0.0368(15) 0.0549(17) -0.0064(13) 0.0282(16) 0.0100(12)
O1 0.016(2) 0.048(3) 0.022(2) 0.0109(18) 0.0099(18) 0.0068(17)
O2 0.022(2) 0.026(2) 0.024(2) 0.0033(16) 0.0159(18) 0.0001(16)
O3 0.020(2) 0.038(2) 0.0192(19) 0.0096(16) 0.0102(17) 0.0000(16)
O4 0.0154(19) 0.035(2) 0.0164(18) 0.0043(16) 0.0084(16) 0.0054(16)
O5 0.104(5) 0.027(3) 0.054(3) 0.015(2) 0.045(4) 0.020(3)
O6 0.052(3) 0.030(2) 0.045(3) -0.004(2) 0.012(3) 0.003(2)
O7 0.027(2) 0.0214(19) 0.0211(19) 0.0037(16) 0.0069(18) 0.0035(16)
O8 0.042(3) 0.020(2) 0.021(2) 0.0029(16) 0.012(2) 0.0087(17)
O9 0.026(2) 0.041(2) 0.036(2) 0.0251(19) 0.024(2) 0.0174(18)
O10 0.083(3) 0.058(2) 0.0506(19) 0.0072(16) 0.0266(19) -0.0326(18)
O11 0.0462(17) 0.0368(15) 0.0549(17) -0.0064(13) 0.0282(16) 0.0100(12)
O1W 0.152(19) 0.161(19) 0.157(19) -0.010(10) 0.090(13) 0.010(10)

loop_
_atom_type_symbol
_atom_type_description
_atom_type_scat_dispersion_real
_atom_type_scat_dispersion_imag
_atom_type_scat_source
C C 0.0033 0.0016 'International Tables Vol C Tables 4.2.6.8 and 6.1.1.4'
H H 0.0000 0.0000 'International Tables Vol C Tables 4.2.6.8 and 6.1.1.4'
N N 0.0061 0.0033 'International Tables Vol C Tables 4.2.6.8 and 6.1.1.4'
O O 0.0106 0.0060 'International Tables Vol C Tables 4.2.6.8 and 6.1.1.4'
Ce Ce -0.2486 2.6331 'International Tables Vol C Tables 4.2.6.8 and 6.1.1.4'

loop_
_geom_angle_atom_site_label_1
_geom_angle_atom_site_label_2
_geom_angle_atom_site_label_3
_geom_angle
_geom_angle_site_symmetry_1
_geom_angle_site_symmetry_3
O2 Ce1 O8 69.04(13) 7_566 4_545
O2 Ce1 O7 79.99(13) 7_566 6_576
O8 Ce1 O7 132.43(13) 4_545 6_576
O2 Ce1 O11 75.45(15) 7_566 .
O8 Ce1 O11 127.58(16) 4_545 .
O7 Ce1 O11 74.09(15) 6_576 .
O2 Ce1 O1 123.03(12) 7_566 .
O8 Ce1 O1 91.09(15) 4_545 .
O7 Ce1 O1 76.24(14) 6_576 .
O11 Ce1 O1 141.14(16) . .
O2 Ce1 O10 145.90(17) 7_566 .
O8 Ce1 O10 143.60(16) 4_545 .
O7 Ce1 O10 78.00(16) 6_576 .
O11 Ce1 O10 73.7(2) . .
O1 Ce1 O10 76.09(19) . .
O2 Ce1 O3 101.23(13) 7_566 8_465
O8 Ce1 O3 77.18(14) 4_545 8_465
O7 Ce1 O3 145.89(12) 6_576 8_465
O11 Ce1 O3 73.33(15) . 8_465
O1 Ce1 O3 126.49(13) . 8_465
O10 Ce1 O3 83.43(17) . 8_465
O2 Ce1 O4 135.36(12) 7_566 8_465
O8 Ce1 O4 70.49(13) 4_545 8_465
O7 Ce1 O4 143.51(12) 6_576 8_465
O11 Ce1 O4 117.44(15) . 8_465
O1 Ce1 O4 75.35(12) . 8_465
O10 Ce1 O4 73.32(16) . 8_465
O3 Ce1 O4 51.38(12) 8_465 8_465
O2 Ce1 O2 74.57(12) 7_566 .
O8 Ce1 O2 70.53(13) 4_545 .
O7 Ce1 O2 66.88(12) 6_576 .
O11 Ce1 O2 133.93(14) . .
O1 Ce1 O2 48.51(12) . .
O10 Ce1 O2 118.85(18) . .
O3 Ce1 O2 146.78(12) 8_465 .
O4 Ce1 O2 108.50(11) 8_465 .
O2 Ce1 C14 117.71(14) 7_566 8_465
O8 Ce1 C14 68.51(15) 4_545 8_465
O7 Ce1 C14 158.41(14) 6_576 8_465
O11 Ce1 C14 97.44(16) . 8_465
O1 Ce1 C14 101.09(14) . 8_465
O10 Ce1 C14 80.56(17) . 8_465
O3 Ce1 C14 26.08(13) 8_465 8_465
O4 Ce1 C14 25.76(13) 8_465 8_465
O2 Ce1 C14 127.42(13) . 8_465
O2 Ce1 C13 98.97(13) 7_566 .
O8 Ce1 C13 82.72(15) 4_545 .
O7 Ce1 C13 67.11(14) 6_576 .
O11 Ce1 C13 141.16(15) . .
O1 Ce1 C13 24.10(13) . .
O10 Ce1 C13 96.07(19) . .
O3 Ce1 C13 143.99(13) 8_465 .
O4 Ce1 C13 93.81(13) 8_465 .
O2 Ce1 C13 24.71(12) . .
C14 Ce1 C13 118.13(14) 8_465 .
C6 C1 C2 119.7(5) . .
C6 C1 C13 117.6(5) . .
C2 C1 C13 122.7(4) . .
C1 C2 C3 119.7(5) . .
C4 C3 C2 120.0(5) . .
C4 C3 C14 119.8(5) . .
C2 C3 C14 120.2(4) . .
C5 C4 C3 119.2(5) . .
C4 C5 C6 121.7(5) . .
C4 C5 O9 115.9(5) . .
C6 C5 O9 122.4(5) . .
C5 C6 C1 119.7(5) . .
C12 C7 C8 119.1(5) . .
C12 C7 O9 117.6(5) . .
C8 C7 O9 123.3(5) . .
C9 C8 C7 120.1(5) . .
C9 C8 N1 117.3(5) . .
C7 C8 N1 122.6(5) . .
C10 C9 C8 120.5(5) . .
C9 C10 C11 119.1(5) . .
C9 C10 C15 120.4(5) . .
C11 C10 C15 120.5(5) . .
C12 C11 C10 120.6(6) . .
C11 C12 C7 120.5(5) . .
O1 C13 O2 121.4(5) . .
O1 C13 C1 118.2(5) . .
O2 C13 C1 120.3(5) . .
O1 C13 Ce1 54.1(3) . .
O2 C13 Ce1 68.5(3) . .
C1 C13 Ce1 166.3(4) . .
O4 C14 O3 122.1(5) . .
O4 C14 C3 118.8(4) . .
O3 C14 C3 119.1(5) . .
O4 C14 Ce1 63.3(3) . 8_566
O3 C14 Ce1 60.5(3) . 8_566
C3 C14 Ce1 165.8(4) . 8_566
O7 C15 O8 126.6(5) . .
O7 C15 C10 117.2(5) . .
O8 C15 C10 116.1(5) . .
O10 C16 N2 131.8(9) . .
O11 C19 N3 124.2(7) . .
O5 N1 O6 123.2(6) . .
O5 N1 C8 119.1(6) . .
O6 N1 C8 117.7(5) . .
C16 N2 C18 117.8(7) . .
C16 N2 C17 127.3(8) . .
C18 N2 C17 112.5(6) . .
C19 N3 C20 121.2(6) . .
C19 N3 C21 121.2(6) . .
C20 N3 C21 117.5(5) . .
C13 O1 Ce1 101.8(3) . .
C13 O2 Ce1 164.8(3) . 7_566
C13 O2 Ce1 86.7(3) . .
Ce1 O2 Ce1 105.43(12) 7_566 .
C14 O3 Ce1 93.5(3) . 8_566
C14 O4 Ce1 90.9(3) . 8_566
C15 O7 Ce1 135.3(4) . 6_575
C15 O8 Ce1 142.2(4) . 4
C7 O9 C5 114.7(4) . .
C16 O10 Ce1 136.9(6) . .
C19 O11 Ce1 140.4(5) . .

loop_
_geom_bond_atom_site_label_1
_geom_bond_atom_site_label_2
_geom_bond_distance
_geom_bond_site_symmetry_2
Ce1 O2 2.446(4) 7_566
Ce1 O8 2.470(4) 4_545
Ce1 O7 2.483(4) 6_576
Ce1 O11 2.487(4) .
Ce1 O1 2.490(4) .
Ce1 O10 2.491(5) .
Ce1 O3 2.506(4) 8_465
Ce1 O4 2.570(4) 8_465
Ce1 O2 2.806(4) .
Ce1 C14 2.875(5) 8_465
Ce1 C13 3.010(5) .
C1 C6 1.390(7) .
C1 C2 1.396(7) .
C1 C13 1.486(7) .
C2 C3 1.405(7) .
C3 C4 1.390(7) .
C3 C14 1.499(7) .
C4 C5 1.378(7) .
C5 C6 1.378(8) .
C5 O9 1.390(6) .
C7 C12 1.385(8) .
C7 C8 1.386(8) .
C7 O9 1.388(6) .
C8 C9 1.381(7) .
C8 N1 1.464(8) .
C9 C10 1.379(8) .
C10 C11 1.384(8) .
C10 C15 1.514(7) .
C11 C12 1.370(8) .
C13 O1 1.255(6) .
C13 O2 1.260(6) .
C14 O4 1.249(6) .
C14 O3 1.266(6) .
C14 Ce1 2.875(5) 8_566
C15 O7 1.244(6) .
C15 O8 1.252(7) .
C16 O10 1.186(9) .
C16 N2 1.262(10) .
C17 N2 1.447(10) .
C18 N2 1.436(10) .
C19 O11 1.227(8) .
C19 N3 1.314(8) .
C20 N3 1.437(9) .
C21 N3 1.462(9) .
N1 O5 1.215(7) .
N1 O6 1.222(7) .
O2 Ce1 2.446(4) 7_566
O3 Ce1 2.506(4) 8_566
O4 Ce1 2.570(4) 8_566
O7 Ce1 2.483(4) 6_575
O8 Ce1 2.470(4) 4
